data_7023385
loop_
_publ_author_name
'Frank, Nicolas'
'Hanau, Katharina'
'Flosdorf, Kimon'
'Langer, Robert'

_publ_section_title
;
 Formation of an iron phosphine-borane complex by formal insertion of
 BH&#x2083; into the Fe-P bond.
;
_journal_issue 31
_journal_name_full 'Dalton transactions (Cambridge, England : 2003)'
_journal_page_first 11252
_journal_page_last 11261
_journal_paper_doi 10.1039/c3dt51254a
_journal_volume 42
_journal_year 2013
_chemical_formula_moiety 'C48 H45 B Fe N2 P4, C2 H6 O'
_chemical_formula_sum 'C50 H51 B Fe N2 O P4'
_chemical_formula_weight 886.47
_chemical_name_systematic
; 
 ? 
;
_space_group_IT_number 4
_symmetry_cell_setting monoclinic
_symmetry_Int_Tables_number 4
_symmetry_space_group_name_Hall 'P 2yb'
_symmetry_space_group_name_H-M 'P 1 21 1'
_atom_sites_solution_hydrogens geom
_atom_sites_solution_primary direct
_atom_sites_solution_secondary difmap
_audit_creation_method SHELXL-97
_cell_angle_alpha 90.00
_cell_angle_beta 106.34(3)
_cell_angle_gamma 90.00
_cell_formula_units_Z 2
_cell_length_a 9.5776(19)
_cell_length_b 21.887(4)
_cell_length_c 11.260(2)
_cell_measurement_reflns_used 18214
_cell_measurement_temperature 100(2)
_cell_measurement_theta_max 22.92
_cell_measurement_theta_min 1.86
_cell_volume 2265.0(8)
_computing_cell_refinement 'STOE X-AREA'
_computing_data_collection 'STOE X-AREA'
_computing_data_reduction 'STOE X-RED'
_computing_molecular_graphics 'DIAMOND 3.2'
_computing_structure_refinement 'SHELXL-97 (Sheldrick, 1997)'
_computing_structure_solution 'SHELXS-97 (Sheldrick, 1990)'
_diffrn_ambient_temperature 100(2)
_diffrn_detector 'image plate (34 cm diameter)'
_diffrn_detector_area_resol_mean 6.67
_diffrn_detector_type STOE
_diffrn_measured_fraction_theta_full 0.999
_diffrn_measured_fraction_theta_max 0.999
_diffrn_measurement_details ' 351 frames, detector distance = 120 mm'
_diffrn_measurement_device '2-circle goniometer'
_diffrn_measurement_device_type 'STOE IPDS 2T'
_diffrn_measurement_method 'rotation method'
_diffrn_radiation_collimation '0.5 mm diameter, monocapillary'
_diffrn_radiation_monochromator 'plane graphite'
_diffrn_radiation_polarisn_norm 0
_diffrn_radiation_type 'Mo K\a'
_diffrn_radiation_wavelength 0.71073
_diffrn_reflns_av_R_equivalents 0.0952
_diffrn_reflns_av_sigmaI/netI 0.1500
_diffrn_reflns_limit_h_max 11
_diffrn_reflns_limit_h_min -11
_diffrn_reflns_limit_k_max 27
_diffrn_reflns_limit_k_min -27
_diffrn_reflns_limit_l_max 13
_diffrn_reflns_limit_l_min -14
_diffrn_reflns_number 29969
_diffrn_reflns_theta_full 26.37
_diffrn_reflns_theta_max 26.37
_diffrn_reflns_theta_min 1.86
_diffrn_source 'sealed X-ray tube, 12 x 0.4 mm long-fine focus'
_diffrn_source_current 32
_diffrn_source_power 1.60
_diffrn_source_voltage 50
_exptl_absorpt_coefficient_mu 0.513
_exptl_absorpt_correction_T_max 0.9767
_exptl_absorpt_correction_T_min 0.9562
_exptl_absorpt_correction_type numerical
_exptl_absorpt_process_details 'STOE X-Red32 1.53'
_exptl_crystal_colour red
_exptl_crystal_density_diffrn 1.300
_exptl_crystal_density_method 'not measured'
_exptl_crystal_description block
_exptl_crystal_F_000 928
_exptl_crystal_size_max 0.1
_exptl_crystal_size_mid 0.05
_exptl_crystal_size_min 0.02
_refine_diff_density_max 0.818
_refine_diff_density_min -0.515
_refine_diff_density_rms 0.074
_refine_ls_abs_structure_details 'Flack H D (1983), Acta Cryst. A39, 876-881'
_refine_ls_abs_structure_Flack -0.01(2)
_refine_ls_extinction_method none
_refine_ls_goodness_of_fit_ref 1.067
_refine_ls_hydrogen_treatment mixed
_refine_ls_matrix_type full
_refine_ls_number_parameters 552
_refine_ls_number_reflns 9174
_refine_ls_number_restraints 1
_refine_ls_restrained_S_all 1.067
_refine_ls_R_factor_all 0.1216
_refine_ls_R_factor_gt 0.0842
_refine_ls_shift/su_max 0.000
_refine_ls_shift/su_mean 0.000
_refine_ls_structure_factor_coef Fsqd
_refine_ls_weighting_details 'calc w=1/[\s^2^(Fo^2^)+(0.0035P)^2^+0.0000P] where P=(Fo^2^+2Fc^2^)/3'
_refine_ls_weighting_scheme calc
_refine_ls_wR_factor_gt 0.0865
_refine_ls_wR_factor_ref 0.0946
_reflns_number_gt 6753
_reflns_number_total 9174
_reflns_threshold_expression >2sigma(I)
_cod_data_source_file c3dt51254a.txt
_cod_data_source_block compound1EtOH
_cod_original_sg_symbol_H-M 'P 21'
_cod_database_code 7023385

loop_
_symmetry_equiv_pos_as_xyz
'x, y, z'
'-x, y+1/2, -z'

loop_
_atom_site_label
_atom_site_type_symbol
_atom_site_fract_x
_atom_site_fract_y
_atom_site_fract_z
_atom_site_U_iso_or_equiv
_atom_site_adp_type
_atom_site_occupancy
_atom_site_symmetry_multiplicity
_atom_site_calc_flag
_atom_site_refinement_flags
Fe1 Fe 0.51408(9) 0.66670(4) 0.10648(7) 0.0228(2) Uani 1 1 d .
P1 P 0.72537(17) 0.54627(7) 0.20525(14) 0.0256(4) Uani 1 1 d .
O1 O 0.2887(5) 0.91301(19) 0.0054(4) 0.0331(11) Uani 1 1 d .
H1O1 H 0.320(6) 0.955(2) -0.008(5) 0.021(8) Uiso 1 1 d .
N1 N 0.6458(5) 0.53262(19) 0.0622(4) 0.0242(11) Uani 1 1 d .
B1 B 0.6649(8) 0.6251(3) 0.2538(7) 0.0252(16) Uani 1 1 d .
H3B1 H 0.707(4) 0.668(2) 0.183(4) 0.015(11) Uiso 1 1 d .
H2B1 H 0.712(5) 0.6380(19) 0.354(5) 0.013(13) Uiso 1 1 d .
H1B1 H 0.541(6) 0.627(2) 0.214(5) 0.033(16) Uiso 1 1 d .
C1 C 0.9211(6) 0.5392(3) 0.2294(6) 0.0325(15) Uani 1 1 d .
C2 C 1.0148(7) 0.5366(3) 0.3487(7) 0.050(2) Uani 1 1 d .
H2A H 0.9784 0.5384 0.4189 0.060 Uiso 1 1 calc R
C3 C 1.1655(8) 0.5312(3) 0.3625(8) 0.061(3) Uani 1 1 d .
H3A H 1.2319 0.5280 0.4427 0.073 Uiso 1 1 calc R
C4 C 1.2163(9) 0.5308(3) 0.2593(9) 0.057(2) Uani 1 1 d .
H4A H 1.3180 0.5289 0.2695 0.068 Uiso 1 1 calc R
C5 C 1.1234(8) 0.5330(3) 0.1440(7) 0.0494(19) Uani 1 1 d .
H5A H 1.1604 0.5311 0.0742 0.059 Uiso 1 1 calc R
C6 C 0.9756(7) 0.5378(3) 0.1268(6) 0.0363(16) Uani 1 1 d .
H6A H 0.9112 0.5402 0.0456 0.044 Uiso 1 1 calc R
C7 C 0.6925(7) 0.4866(3) 0.3043(6) 0.0280(16) Uani 1 1 d .
C8 C 0.6026(7) 0.4972(3) 0.3799(6) 0.0361(16) Uani 1 1 d .
H8A H 0.5657 0.5372 0.3848 0.043 Uiso 1 1 calc R
C9 C 0.5655(7) 0.4496(3) 0.4493(6) 0.0429(18) Uani 1 1 d .
H9A H 0.5031 0.4574 0.5000 0.051 Uiso 1 1 calc R
C10 C 0.6195(8) 0.3922(3) 0.4438(6) 0.044(2) Uani 1 1 d .
H10A H 0.5925 0.3597 0.4888 0.053 Uiso 1 1 calc R
C11 C 0.7147(8) 0.3813(3) 0.3716(6) 0.0413(19) Uani 1 1 d .
H11A H 0.7560 0.3419 0.3703 0.050 Uiso 1 1 calc R
C12 C 0.7477(7) 0.4281(2) 0.3026(6) 0.0341(16) Uani 1 1 d .
H12A H 0.8103 0.4201 0.2523 0.041 Uiso 1 1 calc R
C13 C 0.5899(7) 0.6014(2) -0.1499(5) 0.0228(13) Uani 1 1 d .
C14 C 0.7262(7) 0.6275(3) -0.1291(6) 0.0334(16) Uani 1 1 d .
H14A H 0.7823 0.6366 -0.0470 0.040 Uiso 1 1 calc R
C15 C 0.7818(8) 0.6408(3) -0.2288(7) 0.0431(18) Uani 1 1 d .
H15A H 0.8752 0.6589 -0.2144 0.052 Uiso 1 1 calc R
C16 C 0.7008(9) 0.6275(3) -0.3472(7) 0.0456(19) Uani 1 1 d .
H16A H 0.7390 0.6358 -0.4148 0.055 Uiso 1 1 calc R
C17 C 0.5654(9) 0.6024(3) -0.3681(6) 0.047(2) Uani 1 1 d .
H17A H 0.5092 0.5942 -0.4506 0.056 Uiso 1 1 calc R
C18 C 0.5094(7) 0.5886(3) -0.2712(5) 0.0331(16) Uani 1 1 d .
H18A H 0.4159 0.5705 -0.2870 0.040 Uiso 1 1 calc R
C19 C 0.3592(6) 0.5442(3) -0.0804(5) 0.0280(14) Uani 1 1 d .
C20 C 0.3510(7) 0.4812(2) -0.0627(5) 0.0261(15) Uani 1 1 d .
H20A H 0.4326 0.4603 -0.0112 0.031 Uiso 1 1 calc R
C21 C 0.2246(7) 0.4488(3) -0.1198(6) 0.0355(17) Uani 1 1 d .
H21A H 0.2194 0.4060 -0.1071 0.043 Uiso 1 1 calc R
C22 C 0.1061(7) 0.4802(3) -0.1957(6) 0.0419(18) Uani 1 1 d .
H22A H 0.0204 0.4584 -0.2372 0.050 Uiso 1 1 calc R
C23 C 0.1126(7) 0.5418(3) -0.2108(6) 0.0420(17) Uani 1 1 d .
H23A H 0.0306 0.5625 -0.2624 0.050 Uiso 1 1 calc R
C24 C 0.2373(7) 0.5750(3) -0.1520(5) 0.0328(16) Uani 1 1 d .
H24A H 0.2389 0.6182 -0.1607 0.039 Uiso 1 1 calc R
C25 C 0.3395(6) 0.7414(3) -0.1673(5) 0.0256(13) Uani 1 1 d .
C26 C 0.3670(7) 0.7231(2) -0.2788(5) 0.0249(14) Uani 1 1 d .
H26A H 0.4640 0.7166 -0.2820 0.030 Uiso 1 1 calc R
C27 C 0.2500(7) 0.7148(2) -0.3845(6) 0.0321(16) Uani 1 1 d .
H27A H 0.2686 0.7025 -0.4596 0.039 Uiso 1 1 calc R
C28 C 0.1085(7) 0.7239(2) -0.3823(6) 0.0328(16) Uani 1 1 d .
H28A H 0.0301 0.7168 -0.4543 0.039 Uiso 1 1 calc R
C29 C 0.0820(7) 0.7438(3) -0.2733(5) 0.0351(15) Uani 1 1 d .
H29A H -0.0152 0.7514 -0.2718 0.042 Uiso 1 1 calc R
C30 C 0.1950(6) 0.7528(3) -0.1671(5) 0.0274(15) Uani 1 1 d .
H30A H 0.1750 0.7667 -0.0937 0.033 Uiso 1 1 calc R
C31 C 0.6309(6) 0.7834(2) -0.0608(5) 0.0214(13) Uani 1 1 d .
C32 C 0.7758(7) 0.7678(2) 0.0023(5) 0.0274(15) Uani 1 1 d .
H32A H 0.7951 0.7354 0.0608 0.033 Uiso 1 1 calc R
C33 C 0.8912(7) 0.8003(3) -0.0218(6) 0.0317(15) Uani 1 1 d .
H33A H 0.9889 0.7896 0.0198 0.038 Uiso 1 1 calc R
C34 C 0.8625(7) 0.8481(3) -0.1064(5) 0.0319(16) Uani 1 1 d .
H34A H 0.9408 0.8699 -0.1231 0.038 Uiso 1 1 calc R
C35 C 0.7211(8) 0.8642(3) -0.1661(6) 0.0322(17) Uani 1 1 d .
H35A H 0.7025 0.8974 -0.2228 0.039 Uiso 1 1 calc R
C36 C 0.6050(7) 0.8322(3) -0.1442(5) 0.0264(15) Uani 1 1 d .
H36A H 0.5079 0.8436 -0.1862 0.032 Uiso 1 1 calc R
C37 C 0.2778(6) 0.7463(3) 0.2400(5) 0.0229(12) Uani 1 1 d .
C38 C 0.2357(7) 0.7976(3) 0.2957(5) 0.0261(15) Uani 1 1 d .
H38A H 0.2987 0.8319 0.3152 0.031 Uiso 1 1 calc R
C39 C 0.1023(7) 0.7990(3) 0.3230(5) 0.0260(14) Uani 1 1 d .
H39A H 0.0741 0.8343 0.3597 0.031 Uiso 1 1 calc R
C40 C 0.0121(6) 0.7489(3) 0.2964(5) 0.0321(14) Uani 1 1 d .
H40A H -0.0795 0.7499 0.3135 0.038 Uiso 1 1 calc R
C41 C 0.0536(7) 0.6973(3) 0.2453(6) 0.0360(16) Uani 1 1 d .
H41A H -0.0074 0.6623 0.2308 0.043 Uiso 1 1 calc R
C42 C 0.1849(7) 0.6962(3) 0.2145(6) 0.0308(15) Uani 1 1 d .
H42A H 0.2109 0.6611 0.1759 0.037 Uiso 1 1 calc R
C43 C 0.5694(6) 0.7869(2) 0.3230(5) 0.0240(14) Uani 1 1 d .
C44 C 0.6451(7) 0.8390(3) 0.3058(6) 0.0257(15) Uani 1 1 d .
H44A H 0.6292 0.8557 0.2252 0.031 Uiso 1 1 calc R
C45 C 0.7426(7) 0.8662(3) 0.4048(6) 0.0370(17) Uani 1 1 d .
H45A H 0.7929 0.9019 0.3915 0.044 Uiso 1 1 calc R
C46 C 0.7695(7) 0.8431(3) 0.5234(6) 0.0364(17) Uani 1 1 d .
H46A H 0.8365 0.8629 0.5909 0.044 Uiso 1 1 calc R
C47 C 0.6972(7) 0.7905(3) 0.5426(6) 0.0348(16) Uani 1 1 d .
H47A H 0.7159 0.7736 0.6233 0.042 Uiso 1 1 calc R
C48 C 0.5972(6) 0.7628(3) 0.4427(5) 0.0272(14) Uani 1 1 d .
H48A H 0.5471 0.7272 0.4560 0.033 Uiso 1 1 calc R
C49 C 0.2043(7) 0.9188(3) 0.0911(5) 0.0329(15) Uani 1 1 d .
H49A H 0.1717 0.8778 0.1089 0.039 Uiso 1 1 calc R
H49B H 0.1166 0.9435 0.0528 0.039 Uiso 1 1 calc R
C50 C 0.2872(7) 0.9482(3) 0.2100(5) 0.0331(17) Uani 1 1 d .
H50A H 0.2313 0.9448 0.2705 0.050 Uiso 1 1 calc R
H50B H 0.3034 0.9914 0.1954 0.050 Uiso 1 1 calc R
H50C H 0.3812 0.9276 0.2421 0.050 Uiso 1 1 calc R
P2 P 0.52803(17) 0.58584(7) -0.01134(14) 0.0223(4) Uani 1 1 d .
N2 N 0.4227(5) 0.7916(2) 0.0694(4) 0.0244(12) Uani 1 1 d .
H1N2 H 0.381(6) 0.828(2) 0.053(5) 0.021(8) Uiso 1 1 d .
P3 P 0.48277(17) 0.74268(7) -0.02212(14) 0.0232(4) Uani 1 1 d .
P4 P 0.44728(17) 0.74587(7) 0.19474(13) 0.0230(3) Uani 1 1 d .
H1FE H 0.3728 0.6612 0.0301 0.021(8) Uiso 1 1 d R

loop_
_atom_site_aniso_label
_atom_site_aniso_U_11
_atom_site_aniso_U_22
_atom_site_aniso_U_33
_atom_site_aniso_U_23
_atom_site_aniso_U_13
_atom_site_aniso_U_12
Fe1 0.0238(5) 0.0246(4) 0.0197(4) 0.0005(4) 0.0056(4) 0.0016(4)
P1 0.0274(9) 0.0241(8) 0.0249(9) 0.0008(7) 0.0069(7) 0.0009(7)
O1 0.043(3) 0.026(2) 0.037(3) 0.004(2) 0.021(2) -0.003(2)
N1 0.025(3) 0.025(3) 0.025(3) -0.002(2) 0.011(2) -0.004(2)
B1 0.026(4) 0.024(4) 0.024(4) -0.007(3) 0.004(3) 0.002(3)
C1 0.023(4) 0.032(3) 0.038(4) 0.003(3) 0.002(3) 0.003(3)
C2 0.035(5) 0.055(5) 0.054(5) 0.013(4) 0.004(4) 0.003(4)
C3 0.036(5) 0.061(5) 0.066(6) 0.029(4) -0.017(4) -0.004(4)
C4 0.032(5) 0.049(5) 0.093(7) -0.003(5) 0.022(5) -0.005(4)
C5 0.041(5) 0.041(4) 0.071(6) -0.010(4) 0.022(4) -0.006(3)
C6 0.031(4) 0.030(3) 0.049(4) -0.008(3) 0.013(3) -0.002(3)
C7 0.023(4) 0.031(4) 0.027(4) 0.000(3) 0.002(3) -0.004(3)
C8 0.032(4) 0.036(4) 0.038(4) 0.006(3) 0.005(3) 0.001(3)
C9 0.039(5) 0.060(5) 0.031(4) 0.011(3) 0.013(3) 0.000(4)
C10 0.046(5) 0.044(4) 0.031(4) 0.015(3) -0.007(4) -0.013(3)
C11 0.052(5) 0.024(3) 0.033(4) 0.003(3) -0.012(4) -0.001(3)
C12 0.039(4) 0.022(3) 0.037(4) 0.002(3) 0.004(3) 0.000(3)
C13 0.035(4) 0.010(3) 0.026(3) 0.003(2) 0.013(3) 0.003(2)
C14 0.040(4) 0.030(3) 0.033(4) -0.004(3) 0.016(3) -0.004(3)
C15 0.057(5) 0.036(4) 0.050(5) 0.007(3) 0.037(4) 0.001(3)
C16 0.070(6) 0.041(4) 0.040(5) 0.012(3) 0.039(4) 0.015(4)
C17 0.065(6) 0.047(4) 0.030(4) 0.003(3) 0.017(4) 0.023(4)
C18 0.041(4) 0.041(4) 0.019(3) 0.010(3) 0.010(3) 0.019(3)
C19 0.023(3) 0.044(4) 0.018(3) 0.000(3) 0.009(3) 0.001(3)
C20 0.032(4) 0.026(3) 0.024(4) -0.003(3) 0.013(3) -0.008(3)
C21 0.045(4) 0.027(3) 0.042(4) -0.011(3) 0.023(4) -0.008(3)
C22 0.028(4) 0.056(5) 0.041(5) -0.018(3) 0.008(3) -0.008(3)
C23 0.027(4) 0.050(4) 0.049(4) -0.010(4) 0.011(3) 0.014(3)
C24 0.030(4) 0.043(4) 0.022(4) -0.011(3) 0.003(3) -0.002(3)
C25 0.021(3) 0.030(3) 0.026(3) 0.007(3) 0.009(3) -0.005(3)
C26 0.027(4) 0.028(3) 0.022(3) 0.000(2) 0.009(3) 0.003(3)
C27 0.046(5) 0.027(3) 0.022(4) 0.006(3) 0.007(3) 0.004(3)
C28 0.033(4) 0.034(4) 0.026(4) 0.007(3) 0.000(3) -0.006(3)
C29 0.033(4) 0.042(4) 0.028(4) 0.010(3) 0.006(3) 0.001(3)
C30 0.024(3) 0.031(4) 0.027(4) 0.010(3) 0.007(3) 0.003(3)
C31 0.030(4) 0.014(3) 0.023(3) -0.001(2) 0.012(3) -0.002(2)
C32 0.037(4) 0.027(3) 0.016(3) -0.002(2) 0.005(3) -0.009(3)
C33 0.024(4) 0.034(4) 0.036(4) -0.006(3) 0.006(3) -0.002(3)
C34 0.039(4) 0.039(4) 0.020(3) -0.003(3) 0.011(3) -0.013(3)
C35 0.049(5) 0.025(3) 0.024(4) 0.010(3) 0.012(3) -0.008(3)
C36 0.026(4) 0.033(3) 0.021(3) -0.001(3) 0.008(3) -0.009(3)
C37 0.026(3) 0.033(3) 0.014(3) 0.005(3) 0.012(2) 0.005(3)
C38 0.029(4) 0.025(3) 0.025(4) 0.001(3) 0.009(3) -0.002(3)
C39 0.028(4) 0.033(3) 0.017(3) -0.003(3) 0.007(3) 0.006(3)
C40 0.028(4) 0.044(4) 0.027(3) 0.005(3) 0.012(3) 0.004(3)
C41 0.029(4) 0.041(4) 0.040(4) -0.001(3) 0.013(3) -0.011(3)
C42 0.031(4) 0.028(3) 0.035(4) -0.009(3) 0.013(3) -0.001(3)
C43 0.020(3) 0.024(3) 0.026(4) -0.008(3) 0.004(3) -0.001(3)
C44 0.027(4) 0.027(3) 0.026(4) -0.003(3) 0.013(3) -0.008(3)
C45 0.032(4) 0.040(4) 0.045(5) -0.004(3) 0.021(4) -0.006(3)
C46 0.031(4) 0.045(4) 0.029(4) -0.010(3) 0.001(3) 0.000(3)
C47 0.027(4) 0.050(4) 0.027(4) 0.000(3) 0.006(3) 0.009(3)
C48 0.027(4) 0.034(3) 0.020(3) -0.002(3) 0.006(3) 0.000(3)
C49 0.040(4) 0.032(3) 0.027(4) 0.004(3) 0.010(3) -0.003(3)
C50 0.041(4) 0.031(3) 0.026(4) 0.001(3) 0.008(3) -0.007(3)
P2 0.0204(9) 0.0274(8) 0.0189(9) 0.0020(7) 0.0055(7) 0.0025(7)
N2 0.029(3) 0.014(2) 0.029(3) 0.000(2) 0.006(2) 0.005(2)
P3 0.0229(9) 0.0262(8) 0.0198(9) -0.0004(7) 0.0049(7) -0.0015(7)
P4 0.0258(9) 0.0244(8) 0.0191(8) -0.0014(7) 0.0072(7) -0.0010(7)

loop_
_atom_type_symbol
_atom_type_description
_atom_type_scat_dispersion_real
_atom_type_scat_dispersion_imag
_atom_type_scat_source
C C 0.0033 0.0016 'International Tables Vol C Tables 4.2.6.8 and 6.1.1.4'
H H 0.0000 0.0000 'International Tables Vol C Tables 4.2.6.8 and 6.1.1.4'
B B 0.0013 0.0007 'International Tables Vol C Tables 4.2.6.8 and 6.1.1.4'
N N 0.0061 0.0033 'International Tables Vol C Tables 4.2.6.8 and 6.1.1.4'
O O 0.0106 0.0060 'International Tables Vol C Tables 4.2.6.8 and 6.1.1.4'
P P 0.1023 0.0942 'International Tables Vol C Tables 4.2.6.8 and 6.1.1.4'
Fe Fe 0.3463 0.8444 'International Tables Vol C Tables 4.2.6.8 and 6.1.1.4'

loop_
_exptl_crystal_face_index_h
_exptl_crystal_face_index_k
_exptl_crystal_face_index_l
_exptl_crystal_face_perp_dist
1 10 -3 0.0460
1 -7 2 0.0440
9 3 -1 0.0720
-1 0 0 0.0410
-2 -10 -3 0.0210
2 9 3 0.0390
-3 0 4 0.0460
5 2 -6 0.0760
-1 7 1 0.0320
3 -5 -2 0.0720

loop_
_geom_angle_atom_site_label_1
_geom_angle_atom_site_label_2
_geom_angle_atom_site_label_3
_geom_angle
B1 Fe1 P3 143.4(2)
B1 Fe1 P4 102.22(19)
P3 Fe1 P4 72.06(7)
B1 Fe1 P2 88.99(19)
P3 Fe1 P2 103.33(6)
P4 Fe1 P2 166.49(7)
B1 Fe1 H3B1 40.3(15)
P3 Fe1 H3B1 103.8(16)
P4 Fe1 H3B1 99.4(15)
P2 Fe1 H3B1 94.0(15)
B1 Fe1 H1B1 32(2)
P3 Fe1 H1B1 167(2)
P4 Fe1 H1B1 96(2)
P2 Fe1 H1B1 90(2)
H3B1 Fe1 H1B1 72(3)
B1 Fe1 H1FE 142.5
P3 Fe1 H1FE 74.1
P4 Fe1 H1FE 89.5
P2 Fe1 H1FE 77.0
H3B1 Fe1 H1FE 169.8
H1B1 Fe1 H1FE 112.3
N1 P1 C7 111.7(3)
N1 P1 C1 108.2(3)
C7 P1 C1 101.4(3)
N1 P1 B1 110.6(3)
C7 P1 B1 110.5(3)
C1 P1 B1 114.1(3)
C49 O1 H1O1 106(3)
P1 N1 P2 115.6(3)
P1 B1 Fe1 111.1(3)
P1 B1 H3B1 107(2)
Fe1 B1 H3B1 59.0(17)
P1 B1 H2B1 116(2)
Fe1 B1 H2B1 133(2)
H3B1 B1 H2B1 108(3)
P1 B1 H1B1 107(3)
H3B1 B1 H1B1 101(3)
H2B1 B1 H1B1 117(4)
C2 C1 C6 120.6(6)
C2 C1 P1 120.3(5)
C6 C1 P1 119.1(4)
C1 C2 C3 118.1(7)
C1 C2 H2A 121.0
C3 C2 H2A 121.0
C4 C3 C2 120.0(7)
C4 C3 H3A 120.0
C2 C3 H3A 120.0
C5 C4 C3 121.0(8)
C5 C4 H4A 119.5
C3 C4 H4A 119.5
C4 C5 C6 120.6(8)
C4 C5 H5A 119.7
C6 C5 H5A 119.7
C5 C6 C1 119.6(6)
C5 C6 H6A 120.2
C1 C6 H6A 120.2
C12 C7 C8 117.8(6)
C12 C7 P1 121.8(6)
C8 C7 P1 120.3(5)
C7 C8 C9 120.9(6)
C7 C8 H8A 119.6
C9 C8 H8A 119.6
C10 C9 C8 119.9(7)
C10 C9 H9A 120.1
C8 C9 H9A 120.1
C9 C10 C11 119.9(6)
C9 C10 H10A 120.0
C11 C10 H10A 120.0
C12 C11 C10 119.4(6)
C12 C11 H11A 120.3
C10 C11 H11A 120.3
C11 C12 C7 122.1(7)
C11 C12 H12A 119.0
C7 C12 H12A 119.0
C14 C13 C18 118.9(6)
C14 C13 P2 116.4(4)
C18 C13 P2 124.7(5)
C13 C14 C15 120.2(6)
C13 C14 H14A 119.9
C15 C14 H14A 119.9
C16 C15 C14 119.8(7)
C16 C15 H15A 120.1
C14 C15 H15A 120.1
C17 C16 C15 120.1(7)
C17 C16 H16A 119.9
C15 C16 H16A 119.9
C16 C17 C18 120.9(7)
C16 C17 H17A 119.6
C18 C17 H17A 119.6
C17 C18 C13 120.1(7)
C17 C18 H18A 120.0
C13 C18 H18A 120.0
C24 C19 C20 119.2(6)
C24 C19 P2 120.1(5)
C20 C19 P2 120.6(4)
C21 C20 C19 120.8(6)
C21 C20 H20A 119.6
C19 C20 H20A 119.6
C20 C21 C22 118.9(6)
C20 C21 H21A 120.6
C22 C21 H21A 120.6
C23 C22 C21 120.4(6)
C23 C22 H22A 119.8
C21 C22 H22A 119.8
C22 C23 C24 121.3(6)
C22 C23 H23A 119.4
C24 C23 H23A 119.4
C19 C24 C23 119.2(6)
C19 C24 H24A 120.4
C23 C24 H24A 120.4
C30 C25 C26 118.8(5)
C30 C25 P3 119.4(4)
C26 C25 P3 121.5(4)
C27 C26 C25 119.3(6)
C27 C26 H26A 120.4
C25 C26 H26A 120.4
C28 C27 C26 121.5(6)
C28 C27 H27A 119.2
C26 C27 H27A 119.2
C27 C28 C29 119.1(6)
C27 C28 H28A 120.5
C29 C28 H28A 120.5
C30 C29 C28 120.9(6)
C30 C29 H29A 119.5
C28 C29 H29A 119.5
C29 C30 C25 120.3(6)
C29 C30 H30A 119.8
C25 C30 H30A 119.8
C36 C31 C32 119.1(5)
C36 C31 P3 122.0(4)
C32 C31 P3 118.8(4)
C33 C32 C31 119.8(5)
C33 C32 H32A 120.1
C31 C32 H32A 120.1
C34 C33 C32 120.0(6)
C34 C33 H33A 120.0
C32 C33 H33A 120.0
C35 C34 C33 120.3(6)
C35 C34 H34A 119.9
C33 C34 H34A 119.9
C34 C35 C36 120.6(6)
C34 C35 H35A 119.7
C36 C35 H35A 119.7
C35 C36 C31 120.2(6)
C35 C36 H36A 119.9
C31 C36 H36A 119.9
C42 C37 C38 118.5(5)
C42 C37 P4 120.2(5)
C38 C37 P4 121.3(5)
C39 C38 C37 121.0(6)
C39 C38 H38A 119.5
C37 C38 H38A 119.5
C40 C39 C38 119.4(6)
C40 C39 H39A 120.3
C38 C39 H39A 120.3
C41 C40 C39 120.5(6)
C41 C40 H40A 119.8
C39 C40 H40A 119.8
C40 C41 C42 120.4(6)
C40 C41 H41A 119.8
C42 C41 H41A 119.8
C37 C42 C41 120.2(6)
C37 C42 H42A 119.9
C41 C42 H42A 119.9
C44 C43 C48 118.4(5)
C44 C43 P4 122.5(5)
C48 C43 P4 118.9(4)
C45 C44 C43 120.3(6)
C45 C44 H44A 119.9
C43 C44 H44A 119.9
C44 C45 C46 121.6(6)
C44 C45 H45A 119.2
C46 C45 H45A 119.2
C45 C46 C47 119.2(6)
C45 C46 H46A 120.4
C47 C46 H46A 120.4
C46 C47 C48 119.5(6)
C46 C47 H47A 120.2
C48 C47 H47A 120.2
C47 C48 C43 120.9(6)
C47 C48 H48A 119.5
C43 C48 H48A 119.5
O1 C49 C50 112.6(5)
O1 C49 H49A 109.1
C50 C49 H49A 109.1
O1 C49 H49B 109.1
C50 C49 H49B 109.1
H49A C49 H49B 107.8
C49 C50 H50A 109.5
C49 C50 H50B 109.5
H50A C50 H50B 109.5
C49 C50 H50C 109.5
H50A C50 H50C 109.5
H50B C50 H50C 109.5
N1 P2 C19 104.8(3)
N1 P2 C13 102.4(2)
C19 P2 C13 100.8(3)
N1 P2 Fe1 113.72(17)
C19 P2 Fe1 117.0(2)
C13 P2 Fe1 116.20(17)
P4 N2 P3 98.2(2)
P4 N2 H1N2 131(4)
P3 N2 H1N2 130(3)
N2 P3 C25 104.9(3)
N2 P3 C31 104.8(2)
C25 P3 C31 103.5(3)
N2 P3 Fe1 94.88(18)
C25 P3 Fe1 121.1(2)
C31 P3 Fe1 124.16(19)
C25 P3 P4 126.2(2)
C31 P3 P4 122.27(19)
Fe1 P3 P4 54.18(6)
N2 P4 C43 106.1(2)
N2 P4 C37 107.6(2)
C43 P4 C37 101.4(3)
N2 P4 Fe1 94.58(18)
C43 P4 Fe1 123.3(2)
C37 P4 Fe1 121.8(2)
C43 P4 P3 122.8(2)
C37 P4 P3 129.13(17)
Fe1 P4 P3 53.76(6)

loop_
_geom_bond_atom_site_label_1
_geom_bond_atom_site_label_2
_geom_bond_distance
Fe1 B1 2.078(7)
Fe1 P3 2.1697(18)
Fe1 P4 2.1811(18)
Fe1 P2 2.2381(19)
Fe1 H3B1 1.81(4)
Fe1 H1B1 1.44(5)
Fe1 H1FE 1.3891
P1 N1 1.604(5)
P1 C7 1.801(7)
P1 C1 1.824(6)
P1 B1 1.946(7)
O1 C49 1.428(7)
O1 H1O1 0.99(5)
N1 P2 1.670(5)
B1 H3B1 1.36(5)
B1 H2B1 1.12(5)
B1 H1B1 1.15(6)
C1 C2 1.391(8)
C1 C6 1.396(8)
C2 C3 1.413(10)
C2 H2A 0.9500
C3 C4 1.379(11)
C3 H3A 0.9500
C4 C5 1.353(10)
C4 H4A 0.9500
C5 C6 1.377(9)
C5 H5A 0.9500
C6 H6A 0.9500
C7 C12 1.388(8)
C7 C8 1.391(9)
C8 C9 1.407(9)
C8 H8A 0.9500
C9 C10 1.368(9)
C9 H9A 0.9500
C10 C11 1.402(10)
C10 H10A 0.9500
C11 C12 1.375(8)
C11 H11A 0.9500
C12 H12A 0.9500
C13 C14 1.385(8)
C13 C18 1.394(8)
C13 P2 1.849(6)
C14 C15 1.401(9)
C14 H14A 0.9500
C15 C16 1.372(10)
C15 H15A 0.9500
C16 C17 1.367(10)
C16 H16A 0.9500
C17 C18 1.378(9)
C17 H17A 0.9500
C18 H18A 0.9500
C19 C24 1.393(8)
C19 C20 1.397(8)
C19 P2 1.828(6)
C20 C21 1.395(8)
C20 H20A 0.9500
C21 C22 1.395(9)
C21 H21A 0.9500
C22 C23 1.363(9)
C22 H22A 0.9500
C23 C24 1.396(9)
C23 H23A 0.9500
C24 H24A 0.9500
C25 C30 1.406(8)
C25 C26 1.411(8)
C25 P3 1.815(5)
C26 C27 1.399(8)
C26 H26A 0.9500
C27 C28 1.377(9)
C27 H27A 0.9500
C28 C29 1.392(8)
C28 H28A 0.9500
C29 C30 1.382(7)
C29 H29A 0.9500
C30 H30A 0.9500
C31 C36 1.398(7)
C31 C32 1.411(8)
C31 P3 1.829(6)
C32 C33 1.403(8)
C32 H32A 0.9500
C33 C34 1.391(8)
C33 H33A 0.9500
C34 C35 1.378(9)
C34 H34A 0.9500
C35 C36 1.393(8)
C35 H35A 0.9500
C36 H36A 0.9500
C37 C42 1.391(8)
C37 C38 1.398(8)
C37 P4 1.833(6)
C38 C39 1.396(8)
C38 H38A 0.9500
C39 C40 1.377(8)
C39 H39A 0.9500
C40 C41 1.375(8)
C40 H40A 0.9500
C41 C42 1.396(9)
C41 H41A 0.9500
C42 H42A 0.9500
C43 C44 1.393(8)
C43 C48 1.402(8)
C43 P4 1.819(5)
C44 C45 1.373(8)
C44 H44A 0.9500
C45 C46 1.382(9)
C45 H45A 0.9500
C46 C47 1.392(9)
C46 H46A 0.9500
C47 C48 1.394(8)
C47 H47A 0.9500
C48 H48A 0.9500
C49 C50 1.496(8)
C49 H49A 0.9900
C49 H49B 0.9900
C50 H50A 0.9800
C50 H50B 0.9800
C50 H50C 0.9800
N2 P4 1.691(5)
N2 P3 1.695(5)
N2 H1N2 0.90(5)
P3 P4 2.559(2)
